data_2218685
loop_
_publ_author_name
'Bern\`es, Sylvain'
'Hern\'andez, Guadalupe'
'Portillo, Roberto'
'Guti\'errez, Ren\'e'

_publ_section_title
;
 Trimesic acid dimethyl sulfoxide solvate: space group revision
;
_journal_coeditor_code FB2098
_journal_issue 7
_journal_name_full 'Acta Crystallographica Section E'
_journal_page_first o1366
_journal_paper_doi 10.1107/S1600536808018655
_journal_volume 64
_journal_year 2008
_chemical_formula_iupac 'C9 H6 O6, C2 H6 O S'
_chemical_formula_moiety 'C9 H6 O6, C2 H6 O S'
_chemical_formula_sum 'C11 H12 O7 S'
_chemical_formula_weight 288.27
_chemical_name_systematic
;
Trimesic acid dimethyl sulfoxide solvate
;
_space_group_IT_number 11
_symmetry_cell_setting monoclinic
_symmetry_space_group_name_Hall '-P 2yb'
_symmetry_space_group_name_H-M 'P 1 21/m 1'
_atom_sites_solution_hydrogens difmap
_atom_sites_solution_primary direct
_atom_sites_solution_secondary difmap
_audit_creation_method SHELX
_cell_angle_alpha 90.00
_cell_angle_beta 96.195(5)
_cell_angle_gamma 90.00
_cell_formula_units_Z 2
_cell_length_a 8.7444(7)
_cell_length_b 6.8365(7)
_cell_length_c 10.7113(8)
_cell_measurement_pressure 101(2)
_cell_measurement_reflns_used 45
_cell_measurement_temperature 298.0(10)
_cell_measurement_theta_max 13.75
_cell_measurement_theta_min 4.68
_cell_volume 636.59(10)
_computing_cell_refinement 'XSCANS (Siemens, 1996)'
_computing_data_collection 'XSCANS (Siemens, 1996)'
_computing_data_reduction 'XSCANS (Siemens, 1996)'
_computing_molecular_graphics 'Mercury  (Macrae <i>et al.</i>,  2006)'
_computing_publication_material 'SHELXL97 (Sheldrick, 2008)'
_computing_structure_refinement 'SHELXL97 (Sheldrick, 2008)'
_computing_structure_solution 'SHELXS97 (Sheldrick, 2008)'
_diffrn_ambient_temperature 298.0(10)
_diffrn_measured_fraction_theta_full 1.000
_diffrn_measured_fraction_theta_max 1.000
_diffrn_measurement_device_type 'Siemens P4'
_diffrn_measurement_method 2\q/\w
_diffrn_radiation_monochromator graphite
_diffrn_radiation_source 'fine-focus sealed tube'
_diffrn_radiation_type MoK\a
_diffrn_radiation_wavelength 0.71073
_diffrn_reflns_av_R_equivalents 0.0149
_diffrn_reflns_av_sigmaI/netI 0.0168
_diffrn_reflns_limit_h_max 12
_diffrn_reflns_limit_h_min -12
_diffrn_reflns_limit_k_max 1
_diffrn_reflns_limit_k_min -9
_diffrn_reflns_limit_l_max 15
_diffrn_reflns_limit_l_min -15
_diffrn_reflns_number 4582
_diffrn_reflns_theta_full 30.00
_diffrn_reflns_theta_max 30.00
_diffrn_reflns_theta_min 1.91
_diffrn_standards_decay_% <1
_diffrn_standards_interval_count 97
_diffrn_standards_number 3
_exptl_absorpt_coefficient_mu 0.281
_exptl_absorpt_correction_T_max 0.904
_exptl_absorpt_correction_T_min 0.851
_exptl_absorpt_correction_type psi-scan
_exptl_absorpt_process_details '(XSCANS; Siemens, 1996)'
_exptl_crystal_colour colourless
_exptl_crystal_density_diffrn 1.504
_exptl_crystal_density_method 'not measured'
_exptl_crystal_description prism
_exptl_crystal_F_000 300
_exptl_crystal_size_max 0.60
_exptl_crystal_size_mid 0.48
_exptl_crystal_size_min 0.36
_refine_diff_density_max 0.382
_refine_diff_density_min -0.297
_refine_ls_extinction_coef 0.040(9)
_refine_ls_extinction_expression Fc^*^=kFc[1+0.001xFc^2^\l^3^/sin(2\q)]^-1/4^
_refine_ls_extinction_method 'SHELXL97 (Sheldrick, 2008)'
_refine_ls_goodness_of_fit_ref 1.069
_refine_ls_hydrogen_treatment mixed
_refine_ls_matrix_type full
_refine_ls_number_constraints 20
_refine_ls_number_parameters 123
_refine_ls_number_reflns 2007
_refine_ls_number_restraints 0
_refine_ls_restrained_S_all 1.069
_refine_ls_R_factor_all 0.0411
_refine_ls_R_factor_gt 0.0370
_refine_ls_shift/su_max 0.000
_refine_ls_shift/su_mean 0.000
_refine_ls_structure_factor_coef Fsqd
_refine_ls_weighting_details 'calc w=1/[\s^2^(Fo^2^)+(0.0632P)^2^+0.1017P] where P=(Fo^2^+2Fc^2^)/3'
_refine_ls_weighting_scheme calc
_refine_ls_wR_factor_gt 0.1079
_refine_ls_wR_factor_ref 0.1121
_reflns_number_gt 1772
_reflns_number_total 2007
_reflns_threshold_expression I>2\s(I)
_cod_data_source_file fb2098.cif
_cod_data_source_block I
_cod_original_sg_symbol_H-M 'P 21/m'
_cod_database_code 2218685
_cod_database_fobs_code 2218685

loop_
_symmetry_equiv_pos_as_xyz
'x, y, z'
'-x, y+1/2, -z'
'-x, -y, -z'
'x, -y-1/2, z'

loop_
_atom_site_type_symbol
_atom_site_label
_atom_site_fract_x
_atom_site_fract_y
_atom_site_fract_z
_atom_site_U_iso_or_equiv
_atom_site_adp_type
_atom_site_calc_flag
_atom_site_refinement_flags
_atom_site_occupancy
C C1 0.60335(14) 0.2500 0.50040(13) 0.0315(3) Uani d S 1
C C2 0.65053(16) 0.2500 0.38033(13) 0.0356(3) Uani d S 1
H H2A 0.5773 0.2500 0.3106 0.043 Uiso calc SR 1
C C3 0.80576(16) 0.2500 0.36384(12) 0.0355(3) Uani d S 1
C C4 0.91692(16) 0.2500 0.46759(13) 0.0361(3) Uani d S 1
H H4A 1.0210 0.2500 0.4567 0.043 Uiso calc SR 1
C C5 0.86956(15) 0.2500 0.58847(12) 0.0333(3) Uani d S 1
C C6 0.71358(15) 0.2500 0.60405(13) 0.0325(3) Uani d S 1
H H6A 0.6829 0.2500 0.6845 0.039 Uiso calc SR 1
C C7 0.43539(16) 0.2500 0.51484(15) 0.0363(3) Uani d S 1
C C8 0.84857(18) 0.2500 0.23234(14) 0.0428(4) Uani d S 1
C C9 0.98606(16) 0.2500 0.70011(13) 0.0382(4) Uani d S 1
O O1 0.40892(13) 0.2500 0.63458(12) 0.0512(4) Uani d S 1
H H1 0.314(4) 0.2500 0.640(3) 0.079(9) Uiso d S 1
O O2 0.33561(13) 0.2500 0.42797(12) 0.0527(4) Uani d S 1
O O3 0.99843(14) 0.2500 0.22789(12) 0.0648(5) Uani d S 1
H H3 1.018(4) 0.2500 0.152(4) 0.105(12) Uiso d S 1
O O4 0.75495(16) 0.2500 0.14056(11) 0.0610(4) Uani d S 1
O O5 0.92574(13) 0.2500 0.80719(10) 0.0548(4) Uani d S 1
H H5 0.998(3) 0.2500 0.868(3) 0.063(7) Uiso d S 1
O O6 1.12357(13) 0.2500 0.69470(12) 0.0600(4) Uani d S 1
S S1 0.28919(4) 0.2500 0.01135(3) 0.04770(18) Uani d S 1
C C10 0.35278(17) 0.0539(3) 0.11302(15) 0.0600(4) Uani d . 1
H H10A 0.4632 0.0522 0.1249 0.090 Uiso calc R 1
H H10B 0.3158 -0.0677 0.0764 0.090 Uiso calc R 1
H H10C 0.3137 0.0713 0.1927 0.090 Uiso calc R 1
O O7 0.11484(13) 0.2500 0.00856(11) 0.0620(5) Uani d S 1

loop_
_atom_site_aniso_label
_atom_site_aniso_U_11
_atom_site_aniso_U_22
_atom_site_aniso_U_33
_atom_site_aniso_U_12
_atom_site_aniso_U_13
_atom_site_aniso_U_23
C1 0.0208(5) 0.0452(7) 0.0285(6) 0.000 0.0028(4) 0.000
C2 0.0258(6) 0.0547(9) 0.0257(6) 0.000 0.0002(5) 0.000
C3 0.0276(6) 0.0578(9) 0.0212(6) 0.000 0.0037(4) 0.000
C4 0.0239(6) 0.0595(9) 0.0251(6) 0.000 0.0043(5) 0.000
C5 0.0229(5) 0.0545(8) 0.0226(5) 0.000 0.0023(4) 0.000
C6 0.0236(6) 0.0498(8) 0.0246(6) 0.000 0.0045(4) 0.000
C7 0.0227(6) 0.0491(8) 0.0371(7) 0.000 0.0032(5) 0.000
C8 0.0327(7) 0.0727(11) 0.0236(6) 0.000 0.0052(5) 0.000
C9 0.0233(6) 0.0678(10) 0.0234(6) 0.000 0.0025(4) 0.000
O1 0.0227(5) 0.0914(10) 0.0407(6) 0.000 0.0092(4) 0.000
O2 0.0261(5) 0.0874(10) 0.0433(7) 0.000 -0.0024(4) 0.000
O3 0.0320(6) 0.1391(16) 0.0244(5) 0.000 0.0083(4) 0.000
O4 0.0401(6) 0.1171(13) 0.0247(5) 0.000 -0.0012(4) 0.000
O5 0.0266(5) 0.1159(12) 0.0218(5) 0.000 0.0026(4) 0.000
O6 0.0216(5) 0.1258(13) 0.0330(6) 0.000 0.0042(4) 0.000
S1 0.0287(2) 0.0895(4) 0.0254(2) 0.000 0.00491(13) 0.000
C10 0.0550(8) 0.0642(9) 0.0587(8) -0.0010(7) -0.0031(6) -0.0050(7)
O7 0.0275(5) 0.1342(15) 0.0238(5) 0.000 0.0010(4) 0.000

loop_
_atom_type_symbol
_atom_type_description
_atom_type_scat_dispersion_real
_atom_type_scat_dispersion_imag
_atom_type_scat_source
C C 0.0033 0.0016 'International Tables Vol C Tables 4.2.6.8 and 6.1.1.4'
H H 0.0000 0.0000 'International Tables Vol C Tables 4.2.6.8 and 6.1.1.4'
O O 0.0106 0.0060 'International Tables Vol C Tables 4.2.6.8 and 6.1.1.4'
S S 0.1246 0.1234 'International Tables Vol C Tables 4.2.6.8 and 6.1.1.4'

loop_
_geom_angle_atom_site_label_1
_geom_angle_atom_site_label_2
_geom_angle_atom_site_label_3
_geom_angle_site_symmetry_1
_geom_angle_site_symmetry_3
_geom_angle
C6 C1 C2 . . 119.26(12)
C6 C1 C7 . . 121.50(12)
C2 C1 C7 . . 119.24(12)
C3 C2 C1 . . 120.60(12)
C3 C2 H2A . . 119.7
C1 C2 H2A . . 119.7
C2 C3 C4 . . 120.37(12)
C2 C3 C8 . . 117.87(12)
C4 C3 C8 . . 121.76(13)
C3 C4 C5 . . 119.08(12)
C3 C4 H4A . . 120.5
C5 C4 H4A . . 120.5
C6 C5 C4 . . 120.13(12)
C6 C5 C9 . . 119.97(12)
C4 C5 C9 . . 119.91(12)
C1 C6 C5 . . 120.56(12)
C1 C6 H6A . . 119.7
C5 C6 H6A . . 119.7
O2 C7 O1 . . 123.97(14)
O2 C7 C1 . . 123.94(14)
O1 C7 C1 . . 112.08(12)
O4 C8 O3 . . 124.03(14)
O4 C8 C3 . . 123.31(15)
O3 C8 C3 . . 112.66(13)
O6 C9 O5 . . 122.46(13)
O6 C9 C5 . . 124.08(13)
O5 C9 C5 . . 113.46(12)
C7 O1 H1 . . 110(2)
C8 O3 H3 . . 110(2)
C9 O5 H5 . . 109.3(19)
O7 S1 C10 . 4_565 104.98(6)
O7 S1 C10 . . 104.98(6)
C10 S1 C10 4_565 . 97.87(11)
S1 C10 H10A . . 109.5
S1 C10 H10B . . 109.5
H10A C10 H10B . . 109.5
S1 C10 H10C . . 109.5
H10A C10 H10C . . 109.5
H10B C10 H10C . . 109.5

loop_
_geom_bond_atom_site_label_1
_geom_bond_atom_site_label_2
_geom_bond_site_symmetry_2
_geom_bond_distance
C1 C6 . 1.3895(18)
C1 C2 . 1.3925(19)
C1 C7 . 1.4933(18)
C2 C3 . 1.3876(19)
C2 H2A . 0.9300
C3 C4 . 1.3952(19)
C3 C8 . 1.496(2)
C4 C5 . 1.4014(18)
C4 H4A . 0.9300
C5 C6 . 1.3918(18)
C5 C9 . 1.4849(19)
C6 H6A . 0.9300
C7 O2 . 1.2049(19)
C7 O1 . 1.3277(19)
C8 O4 . 1.2095(19)
C8 O3 . 1.3165(19)
C9 O6 . 1.2101(17)
C9 O5 . 1.3131(17)
O1 H1 . 0.84(3)
O3 H3 . 0.85(4)
O5 H5 . 0.86(3)
S1 O7 . 1.5217(12)
S1 C10 4_565 1.7781(17)
S1 C10 . 1.7781(17)
C10 H10A . 0.9600
C10 H10B . 0.9600
C10 H10C . 0.9600

loop_
_geom_hbond_atom_site_label_D
_geom_hbond_atom_site_label_H
_geom_hbond_atom_site_label_A
_geom_hbond_site_symmetry_A
_geom_hbond_distance_DH
_geom_hbond_distance_HA
_geom_hbond_distance_DA
_geom_hbond_angle_DHA
_geom_hbond_publ_flag
O1 H1 O6 1_455 0.84(3) 1.82(3) 2.6435(16) 165(3) yes
O3 H3 O7 1_655 0.85(4) 1.83(4) 2.6593(17) 164(4) yes
O5 H5 O7 1_656 0.86(3) 1.73(3) 2.5723(16) 169(3) yes

loop_
_geom_torsion_atom_site_label_1
_geom_torsion_atom_site_label_2
_geom_torsion_atom_site_label_3
_geom_torsion_atom_site_label_4
_geom_torsion
C6 C1 C2 C3 0.0
C7 C1 C2 C3 180.0
C1 C2 C3 C4 0.0
C1 C2 C3 C8 180.0
C2 C3 C4 C5 0.0
C8 C3 C4 C5 180.0
C3 C4 C5 C6 0.0
C3 C4 C5 C9 180.0
C2 C1 C6 C5 0.0
C7 C1 C6 C5 180.0
C4 C5 C6 C1 0.0
C9 C5 C6 C1 180.0
C6 C1 C7 O2 180.0
C2 C1 C7 O2 0.0
C6 C1 C7 O1 0.0
C2 C1 C7 O1 180.0
C2 C3 C8 O4 0.0
C4 C3 C8 O4 180.0
C2 C3 C8 O3 180.0
C4 C3 C8 O3 0.0
C6 C5 C9 O6 180.0
C4 C5 C9 O6 0.0
C6 C5 C9 O5 0.0
C4 C5 C9 O5 180.0
